data_7121216
loop_
_publ_author_name
'Li, Nai-Kai'
'Fan, Wei-Tai'
'Zhang, Jun-Qi'
'Sun, Bing-Bing'
'Chen, Jun-Bo'
'Wang, Xing-Wang'

_publ_section_title
;
 Diastereodivergent synthesis of bispirooxindoles via asymmetric
 Friedel-Crafts/aldol cascade reaction: co-catalyst effects on
 diastereoselective outcomes.
;
_journal_issue 18
_journal_name_full 'Chemical communications (Cambridge, England)'
_journal_page_first 2260
_journal_page_last 2263
_journal_paper_doi 10.1039/c7cc09489b
_journal_volume 54
_journal_year 2018
_chemical_absolute_configuration unk
_chemical_formula_moiety 'C29 H29 N3 O5'
_chemical_formula_sum 'C29 H29 N3 O5'
_chemical_formula_weight 499.55
_space_group_crystal_system orthorhombic
_space_group_IT_number 19
_space_group_name_Hall 'P 2ac 2ab'
_space_group_name_H-M_alt 'P 21 21 21'
_symmetry_space_group_name_Hall 'P 2ac 2ab'
_symmetry_space_group_name_H-M 'P 21 21 21'
_atom_sites_solution_hydrogens geom
_atom_sites_solution_primary iterative
_audit_creation_date 2017-05-06
_audit_creation_method
;
Olex2 1.2
(compiled 2017.03.28 svn.r3405 for OlexSys, GUI svn.r5335)
;
_audit_update_record
;
2017-05-06 deposited with the CCDC.
2018-01-30 downloaded from the CCDC.
;
_cell_angle_alpha 90
_cell_angle_beta 90
_cell_angle_gamma 90
_cell_formula_units_Z 8
_cell_length_a 9.6120(5)
_cell_length_b 9.9405(4)
_cell_length_c 52.933(3)
_cell_measurement_reflns_used 3129
_cell_measurement_temperature 210.01(10)
_cell_measurement_theta_max 72.3870
_cell_measurement_theta_min 4.5040
_cell_volume 5057.6(4)
_computing_cell_refinement
;
CrysAlisPro, Agilent Technologies,
Version 1.171.36.32 (release 02-08-2013 CrysAlis171 .NET)
(compiled Aug  2 2013,16:46:58)
;
_computing_data_collection
;
CrysAlisPro, Agilent Technologies,
Version 1.171.36.32 (release 02-08-2013 CrysAlis171 .NET)
(compiled Aug  2 2013,16:46:58)
;
_computing_data_reduction
;
CrysAlisPro, Agilent Technologies,
Version 1.171.36.32 (release 02-08-2013 CrysAlis171 .NET)
(compiled Aug  2 2013,16:46:58)
;
_computing_molecular_graphics 'Olex2 (Dolomanov et al., 2009)'
_computing_publication_material 'Olex2 (Dolomanov et al., 2009)'
_computing_structure_refinement 'XL (Sheldrick, 2008)'
_computing_structure_solution 'olex2.solve (Bourhis et al., 2015)'
_diffrn_ambient_temperature 210.01(10)
_diffrn_detector_area_resol_mean 10.4471
_diffrn_measured_fraction_theta_full 0.999
_diffrn_measured_fraction_theta_max 0.999
_diffrn_measurement_details
;
#__ type_ start__ end____ width___ exp.time_
  1 omega -113.00  -11.00   1.0000    8.0000
omega____ theta____ kappa____ phi______ frames
    -      -40.2343  -57.0000 -180.0000 102

#__ type_ start__ end____ width___ exp.time_
  2 omega  -39.00   57.00   1.0000    8.0000
omega____ theta____ kappa____ phi______ frames
    -       40.2343    0.0000 -150.0000 96

#__ type_ start__ end____ width___ exp.time_
  3 omega   44.00   71.00   1.0000   18.0000
omega____ theta____ kappa____ phi______ frames
    -      105.9522  -30.0000 -150.0000 27

#__ type_ start__ end____ width___ exp.time_
  4 omega   29.00   90.00   1.0000   18.0000
omega____ theta____ kappa____ phi______ frames
    -      105.9522  -30.0000    0.0000 61

#__ type_ start__ end____ width___ exp.time_
  5 omega   39.00   99.00   1.0000   18.0000
omega____ theta____ kappa____ phi______ frames
    -      105.9522  -45.0000  -60.0000 60

#__ type_ start__ end____ width___ exp.time_
  6 omega   41.00   97.00   1.0000   18.0000
omega____ theta____ kappa____ phi______ frames
    -      105.9522 -111.0000  -90.0000 56

#__ type_ start__ end____ width___ exp.time_
  7 omega   33.00   95.00   1.0000   18.0000
omega____ theta____ kappa____ phi______ frames
    -      105.9522  -45.0000 -120.0000 62

#__ type_ start__ end____ width___ exp.time_
  8 omega   40.00   90.00   1.0000   18.0000
omega____ theta____ kappa____ phi______ frames
    -      105.9522  -30.0000   90.0000 50

#__ type_ start__ end____ width___ exp.time_
  9 omega  148.00  177.00   1.0000   18.0000
omega____ theta____ kappa____ phi______ frames
    -      105.9522  114.0000  -80.0000 29

#__ type_ start__ end____ width___ exp.time_
 10 omega  122.00  175.00   1.0000   18.0000
omega____ theta____ kappa____ phi______ frames
    -      105.9522  111.0000  -30.0000 53

#__ type_ start__ end____ width___ exp.time_
 11 omega -114.00  -60.00   1.0000    8.0000
omega____ theta____ kappa____ phi______ frames
    -      -40.2343  -57.0000  -30.0000 54
;
_diffrn_measurement_device_type 'Xcalibur, Atlas, Gemini'
_diffrn_measurement_method '\w scans'
_diffrn_orient_matrix_UB_11 0.0919468000
_diffrn_orient_matrix_UB_12 0.0560058000
_diffrn_orient_matrix_UB_13 -0.0213975000
_diffrn_orient_matrix_UB_21 0.1281992000
_diffrn_orient_matrix_UB_22 -0.0088503000
_diffrn_orient_matrix_UB_23 0.0173860000
_diffrn_orient_matrix_UB_31 0.0277541000
_diffrn_orient_matrix_UB_32 -0.1442318000
_diffrn_orient_matrix_UB_33 -0.0093779000
_diffrn_radiation_monochromator graphite
_diffrn_radiation_type CuK\a
_diffrn_radiation_wavelength 1.54184
_diffrn_reflns_av_R_equivalents 0.0644
_diffrn_reflns_av_unetI/netI 0.0932
_diffrn_reflns_Laue_measured_fraction_full 0.999
_diffrn_reflns_Laue_measured_fraction_max 0.999
_diffrn_reflns_limit_h_max 11
_diffrn_reflns_limit_h_min -10
_diffrn_reflns_limit_k_max 8
_diffrn_reflns_limit_k_min -11
_diffrn_reflns_limit_l_max 58
_diffrn_reflns_limit_l_min -63
_diffrn_reflns_number 18051
_diffrn_reflns_point_group_measured_fraction_full 0.999
_diffrn_reflns_point_group_measured_fraction_max 0.999
_diffrn_reflns_theta_full 67.078
_diffrn_reflns_theta_max 67.077
_diffrn_reflns_theta_min 4.526
_diffrn_source 'Enhance (Cu) X-ray Source'
_exptl_absorpt_coefficient_mu 0.738
_exptl_absorpt_correction_T_max 1.00000
_exptl_absorpt_correction_T_min 0.59657
_exptl_absorpt_correction_type multi-scan
_exptl_absorpt_process_details
;
CrysAlisPro, Agilent Technologies,
Version 1.171.36.32 (release 02-08-2013 CrysAlis171 .NET)
(compiled Aug  2 2013,16:46:58)
Empirical absorption correction using spherical harmonics,
 implemented in SCALE3 ABSPACK scaling algorithm.
;
_exptl_crystal_colour 'clear light colourless'
_exptl_crystal_density_diffrn 1.312
_exptl_crystal_description plate
_exptl_crystal_F_000 2112
_exptl_crystal_size_max 0.35
_exptl_crystal_size_mid 0.3
_exptl_crystal_size_min 0.02
_refine_diff_density_max 0.203
_refine_diff_density_min -0.222
_refine_diff_density_rms 0.045
_refine_ls_abs_structure_details
;
 Flack x determined using 2010 quotients [(I+)-(I-)]/[(I+)+(I-)]
 (Parsons, Flack and Wagner, Acta Cryst. B69 (2013) 249-259).
;
_refine_ls_abs_structure_Flack 0.0(2)
_refine_ls_extinction_method none
_refine_ls_goodness_of_fit_ref 0.977
_refine_ls_hydrogen_treatment constr
_refine_ls_matrix_type full
_refine_ls_number_parameters 679
_refine_ls_number_reflns 9040
_refine_ls_number_restraints 0
_refine_ls_restrained_S_all 0.977
_refine_ls_R_factor_all 0.0814
_refine_ls_R_factor_gt 0.0537
_refine_ls_shift/su_max 0.000
_refine_ls_shift/su_mean 0.000
_refine_ls_structure_factor_coef Fsqd
_refine_ls_weighting_details 'w=1/[\s^2^(Fo^2^)+(0.0260P)^2^] where P=(Fo^2^+2Fc^2^)/3'
_refine_ls_weighting_scheme calc
_refine_ls_wR_factor_gt 0.1025
_refine_ls_wR_factor_ref 0.1169
_reflns_Friedel_coverage 0.761
_reflns_Friedel_fraction_full 0.999
_reflns_Friedel_fraction_max 0.999
_reflns_number_gt 6565
_reflns_number_total 9040
_reflns_threshold_expression 'I > 2\s(I)'
_cod_data_source_file c7cc09489b2.cif
_cod_data_source_block g170505d
_cod_depositor_comments 'Adding full bibliography for 7121214--7121216.cif.'
_cod_original_cell_volume 5057.7(4)
_cod_database_code 7121216
_shelx_shelxl_version_number 2014/7
_shelx_space_group_comment
;
The symmetry employed for this shelxl refinement is uniquely defined
by the following loop, which should always be used as a source of
symmetry information in preference to the above space-group names.
They are only intended as comments.
;
_reflns_odcompleteness_completeness 99.88
_reflns_odcompleteness_iscentric 1
_reflns_odcompleteness_theta 66.97
_olex2_refinement_description
;
1. Fixed Uiso
 At 1.2 times of:
  All C(H) groups, All C(H,H) groups
 At 1.5 times of:
  All C(H,H,H) groups, All O(H) groups
2.a Secondary CH2 refined with riding coordinates:
 C17(H17A,H17B), C20(H20A,H20B), C46(H46A,H46B), C49(H49A,H49B)
2.b Aromatic/amide H refined with riding coordinates:
 C2(H2A), C4(H4), C12(H12), C13(H13), C14(H14), C25(H25), C26(H26), C27(H27),
 C28(H28), C31(H31), C33(H33), C41(H41), C42(H42), C43(H43), C54(H54), C55(H55),
  C56(H56), C57(H57)
2.c Idealised Me refined as rotating group:
 C7(H7A,H7B,H7C), C8(H8A,H8B,H8C), C11(H11A,H11B,H11C), C21(H21A,H21B,H21C),
 C23(H23A,H23B,H23C), C36(H36A,H36B,H36C), C37(H37A,H37B,H37C), C40(H40A,H40B,
 H40C), C50(H50A,H50B,H50C), C52(H52A,H52B,H52C)
2.d Idealised tetrahedral OH refined as rotating group:
 O2(H2), O7(H7)
;
_olex2_submission_special_instructions 'No special instructions were received'

loop_
_space_group_symop_operation_xyz
'x, y, z'
'-x+1/2, -y, z+1/2'
'x+1/2, -y+1/2, -z'
'-x, y+1/2, -z+1/2'

loop_
_atom_site_label
_atom_site_type_symbol
_atom_site_fract_x
_atom_site_fract_y
_atom_site_fract_z
_atom_site_U_iso_or_equiv
_atom_site_adp_type
_atom_site_occupancy
_atom_site_site_symmetry_order
_atom_site_calc_flag
_atom_site_refinement_flags_posn
O1 O 0.9136(4) 0.9917(3) 0.30061(7) 0.0388(9) Uani 1 1 d .
O2 O 0.6682(4) 0.8537(3) 0.31935(7) 0.0360(8) Uani 1 1 d .
H2 H 0.6314 0.8403 0.3054 0.054 Uiso 1 1 calc GR
O3 O 0.7899(5) 0.6683(4) 0.36869(7) 0.0547(11) Uani 1 1 d .
O4 O 0.8273(4) 0.8852(3) 0.35897(7) 0.0437(9) Uani 1 1 d .
O5 O 0.4949(4) 0.7578(3) 0.28388(7) 0.0425(9) Uani 1 1 d .
N1 N 1.0877(4) 0.8787(3) 0.32155(7) 0.0291(9) Uani 1 1 d .
N2 N 0.8605(4) 0.7120(4) 0.28351(7) 0.0297(9) Uani 1 1 d .
N3 N 0.4251(5) 0.5381(4) 0.27843(8) 0.0388(10) Uani 1 1 d .
C1 C 1.2349(5) 0.6925(5) 0.34031(9) 0.0318(11) Uani 1 1 d .
C2 C 1.2405(6) 0.5521(5) 0.34306(10) 0.0363(12) Uani 1 1 d .
H2A H 1.3188 0.5138 0.3509 0.044 Uiso 1 1 calc R
C3 C 1.1347(6) 0.4671(4) 0.33470(10) 0.0375(13) Uani 1 1 d .
C4 C 1.0169(5) 0.5230(4) 0.32343(10) 0.0322(11) Uani 1 1 d .
H4 H 0.9444 0.4673 0.3177 0.039 Uiso 1 1 calc R
C5 C 1.0077(5) 0.6617(4) 0.32074(9) 0.0269(10) Uani 1 1 d .
C6 C 1.1176(5) 0.7437(4) 0.32821(9) 0.0278(10) Uani 1 1 d .
C7 C 1.3521(5) 0.7753(5) 0.35110(11) 0.0419(13) Uani 1 1 d .
H7A H 1.4113 0.7184 0.3614 0.063 Uiso 1 1 calc GR
H7B H 1.3140 0.8470 0.3614 0.063 Uiso 1 1 calc GR
H7C H 1.4062 0.8137 0.3374 0.063 Uiso 1 1 calc GR
C8 C 1.1468(7) 0.3158(5) 0.33776(14) 0.064(2) Uani 1 1 d .
H8A H 1.2194 0.2821 0.3267 0.095 Uiso 1 1 calc GR
H8B H 1.0589 0.2739 0.3334 0.095 Uiso 1 1 calc GR
H8C H 1.1699 0.2947 0.3551 0.095 Uiso 1 1 calc GR
C9 C 0.9608(5) 0.8894(4) 0.31001(9) 0.0313(11) Uani 1 1 d .
C10 C 0.8927(5) 0.7480(4) 0.30970(9) 0.0279(10) Uani 1 1 d .
C11 C 1.1875(6) 0.9894(5) 0.32079(11) 0.0465(15) Uani 1 1 d .
H11A H 1.2068 1.0196 0.3379 0.070 Uiso 1 1 calc GR
H11B H 1.1489 1.0632 0.3111 0.070 Uiso 1 1 calc GR
H11C H 1.2731 0.9589 0.3129 0.070 Uiso 1 1 calc GR
C12 C 0.9525(5) 0.7311(5) 0.26388(9) 0.0354(12) Uani 1 1 d .
H12 H 1.0239 0.7957 0.2635 0.043 Uiso 1 1 calc R
C13 C 0.9234(6) 0.6415(5) 0.24512(10) 0.0396(13) Uani 1 1 d .
H13 H 0.9701 0.6330 0.2296 0.048 Uiso 1 1 calc R
C14 C 0.8078(6) 0.5630(5) 0.25367(10) 0.0380(12) Uani 1 1 d .
H14 H 0.7639 0.4939 0.2445 0.046 Uiso 1 1 calc R
C15 C 0.7725(5) 0.6051(4) 0.27713(9) 0.0305(11) Uani 1 1 d .
C16 C 0.6536(5) 0.5681(4) 0.29410(9) 0.0284(11) Uani 1 1 d .
C17 C 0.6821(5) 0.6062(4) 0.32199(9) 0.0311(11) Uani 1 1 d .
H17A H 0.5934 0.6078 0.3311 0.037 Uiso 1 1 calc R
H17B H 0.7400 0.5360 0.3296 0.037 Uiso 1 1 calc R
C18 C 0.7548(5) 0.7428(4) 0.32560(9) 0.0294(11) Uani 1 1 d .
C19 C 0.7916(5) 0.7584(5) 0.35363(10) 0.0342(12) Uani 1 1 d .
C20 C 0.8614(8) 0.9143(6) 0.38530(10) 0.0576(17) Uani 1 1 d .
H20A H 0.9323 0.8515 0.3915 0.069 Uiso 1 1 calc R
H20B H 0.7784 0.9058 0.3959 0.069 Uiso 1 1 calc R
C21 C 0.9152(8) 1.0554(6) 0.38599(12) 0.066(2) Uani 1 1 d .
H21A H 0.9990 1.0616 0.3759 0.099 Uiso 1 1 calc GR
H21B H 0.9362 1.0802 0.4033 0.099 Uiso 1 1 calc GR
H21C H 0.8452 1.1160 0.3793 0.099 Uiso 1 1 calc GR
C22 C 0.5162(5) 0.6361(5) 0.28477(10) 0.0357(12) Uani 1 1 d .
C23 C 0.2839(6) 0.5663(6) 0.26940(11) 0.0516(16) Uani 1 1 d .
H23A H 0.2169 0.5358 0.2818 0.077 Uiso 1 1 calc GR
H23B H 0.2683 0.5195 0.2536 0.077 Uiso 1 1 calc GR
H23C H 0.2731 0.6624 0.2668 0.077 Uiso 1 1 calc GR
C24 C 0.4789(5) 0.4083(5) 0.28267(10) 0.0351(12) Uani 1 1 d .
C25 C 0.4156(6) 0.2859(5) 0.27897(10) 0.0439(13) Uani 1 1 d .
H25 H 0.3236 0.2804 0.2730 0.053 Uiso 1 1 calc R
C26 C 0.4917(6) 0.1704(5) 0.28428(11) 0.0453(14) Uani 1 1 d .
H26 H 0.4502 0.0857 0.2819 0.054 Uiso 1 1 calc R
C27 C 0.6293(6) 0.1776(5) 0.29306(10) 0.0403(13) Uani 1 1 d .
H27 H 0.6796 0.0987 0.2967 0.048 Uiso 1 1 calc R
C28 C 0.6904(6) 0.3044(5) 0.29639(10) 0.0378(12) Uani 1 1 d .
H28 H 0.7831 0.3111 0.3019 0.045 Uiso 1 1 calc R
C29 C 0.6151(5) 0.4189(5) 0.29158(9) 0.0332(11) Uani 1 1 d .
O6 O 1.1704(4) 0.3902(4) 0.54850(7) 0.0467(10) Uani 1 1 d .
O7 O 1.0144(4) 0.5759(3) 0.57656(6) 0.0343(8) Uani 1 1 d .
H7 H 1.0130 0.6125 0.5625 0.051 Uiso 1 1 calc GR
O8 O 0.7992(4) 0.4210(4) 0.61833(7) 0.0404(9) Uani 1 1 d .
O9 O 1.0318(4) 0.4105(4) 0.61422(6) 0.0385(8) Uani 1 1 d .
O10 O 0.9509(4) 0.7232(3) 0.53613(7) 0.0389(9) Uani 1 1 d .
N4 N 1.0998(4) 0.1970(4) 0.56835(8) 0.0335(10) Uani 1 1 d .
N5 N 0.8701(4) 0.3851(4) 0.53504(7) 0.0323(9) Uani 1 1 d .
N6 N 0.7350(5) 0.8145(3) 0.52897(8) 0.0336(10) Uani 1 1 d .
C30 C 0.9469(6) 0.0082(4) 0.58467(9) 0.0343(12) Uani 1 1 d .
C31 C 0.8085(6) -0.0222(4) 0.59011(10) 0.0354(12) Uani 1 1 d .
H31 H 0.7884 -0.1077 0.5968 0.043 Uiso 1 1 calc R
C32 C 0.6987(5) 0.0657(5) 0.58634(10) 0.0367(12) Uani 1 1 d .
C33 C 0.7281(5) 0.1936(5) 0.57640(9) 0.0318(11) Uani 1 1 d .
H33 H 0.6558 0.2551 0.5733 0.038 Uiso 1 1 calc R
C34 C 0.8636(5) 0.2279(4) 0.57127(9) 0.0268(10) Uani 1 1 d .
C35 C 0.9713(5) 0.1377(4) 0.57556(9) 0.0284(10) Uani 1 1 d .
C36 C 1.0566(6) -0.0977(5) 0.58898(12) 0.0510(15) Uani 1 1 d .
H36A H 1.1172 -0.0698 0.6027 0.077 Uiso 1 1 calc GR
H36B H 1.1109 -0.1093 0.5737 0.077 Uiso 1 1 calc GR
H36C H 1.0122 -0.1822 0.5934 0.077 Uiso 1 1 calc GR
C37 C 0.5511(6) 0.0248(6) 0.59318(13) 0.0584(18) Uani 1 1 d .
H37A H 0.5059 -0.0138 0.5785 0.088 Uiso 1 1 calc GR
H37B H 0.4997 0.1033 0.5988 0.088 Uiso 1 1 calc GR
H37C H 0.5537 -0.0413 0.6067 0.088 Uiso 1 1 calc GR
C38 C 1.0809(5) 0.3224(4) 0.55814(10) 0.0336(11) Uani 1 1 d .
C39 C 0.9247(5) 0.3578(4) 0.56038(9) 0.0270(10) Uani 1 1 d .
C40 C 1.2387(5) 0.1420(5) 0.57164(11) 0.0466(14) Uani 1 1 d .
H40A H 1.2509 0.1139 0.5891 0.070 Uiso 1 1 calc GR
H40B H 1.3072 0.2102 0.5675 0.070 Uiso 1 1 calc GR
H40C H 1.2508 0.0652 0.5606 0.070 Uiso 1 1 calc GR
C41 C 0.8850(6) 0.2936(5) 0.51573(9) 0.0420(14) Uani 1 1 d .
H41 H 0.9490 0.2221 0.5153 0.050 Uiso 1 1 calc R
C42 C 0.7913(7) 0.3244(5) 0.49727(10) 0.0463(15) Uani 1 1 d .
H42 H 0.7795 0.2783 0.4819 0.056 Uiso 1 1 calc R
C43 C 0.7147(6) 0.4390(5) 0.50550(10) 0.0401(13) Uani 1 1 d .
H43 H 0.6429 0.4824 0.4966 0.048 Uiso 1 1 calc R
C44 C 0.7653(5) 0.4743(4) 0.52890(9) 0.0311(11) Uani 1 1 d .
C45 C 0.7338(5) 0.5923(4) 0.54560(9) 0.0299(11) Uani 1 1 d .
C46 C 0.7632(5) 0.5530(4) 0.57331(9) 0.0295(11) Uani 1 1 d .
H46A H 0.7581 0.6346 0.5837 0.035 Uiso 1 1 calc R
H46B H 0.6890 0.4926 0.5790 0.035 Uiso 1 1 calc R
C47 C 0.9035(5) 0.4844(4) 0.57838(9) 0.0278(10) Uani 1 1 d .
C48 C 0.9031(6) 0.4347(4) 0.60590(9) 0.0321(11) Uani 1 1 d .
C49 C 1.0446(6) 0.3621(5) 0.64021(10) 0.0435(13) Uani 1 1 d .
H49A H 0.9657 0.3944 0.6502 0.052 Uiso 1 1 calc R
H49B H 1.1303 0.3972 0.6478 0.052 Uiso 1 1 calc R
C50 C 1.0474(8) 0.2119(5) 0.64048(11) 0.065(2) Uani 1 1 d .
H50A H 1.1313 0.1804 0.6322 0.098 Uiso 1 1 calc GR
H50B H 0.9666 0.1774 0.6316 0.098 Uiso 1 1 calc GR
H50C H 1.0461 0.1802 0.6578 0.098 Uiso 1 1 calc GR
C51 C 0.8238(6) 0.7157(5) 0.53658(10) 0.0334(12) Uani 1 1 d .
C52 C 0.7807(6) 0.9461(4) 0.51985(11) 0.0456(15) Uani 1 1 d .
H52A H 0.7540 1.0148 0.5319 0.068 Uiso 1 1 calc GR
H52B H 0.7374 0.9647 0.5037 0.068 Uiso 1 1 calc GR
H52C H 0.8811 0.9460 0.5179 0.068 Uiso 1 1 calc GR
C53 C 0.5941(5) 0.7771(4) 0.53245(9) 0.0323(11) Uani 1 1 d .
C54 C 0.4761(6) 0.8524(5) 0.52760(10) 0.0412(13) Uani 1 1 d .
H54 H 0.4820 0.9397 0.5209 0.049 Uiso 1 1 calc R
C55 C 0.3485(6) 0.7937(5) 0.53307(10) 0.0437(14) Uani 1 1 d .
H55 H 0.2665 0.8429 0.5302 0.052 Uiso 1 1 calc R
C56 C 0.3396(6) 0.6633(5) 0.54269(10) 0.0436(14) Uani 1 1 d .
H56 H 0.2522 0.6257 0.5464 0.052 Uiso 1 1 calc R
C57 C 0.4610(6) 0.5885(5) 0.54685(10) 0.0399(13) Uani 1 1 d .
H57 H 0.4553 0.4996 0.5528 0.048 Uiso 1 1 calc R
C58 C 0.5888(5) 0.6457(4) 0.54212(9) 0.0304(11) Uani 1 1 d .

loop_
_atom_site_aniso_label
_atom_site_aniso_U_11
_atom_site_aniso_U_22
_atom_site_aniso_U_33
_atom_site_aniso_U_23
_atom_site_aniso_U_13
_atom_site_aniso_U_12
O1 0.040(2) 0.0266(16) 0.050(2) 0.0137(15) 0.0050(18) 0.0040(16)
O2 0.037(2) 0.0256(16) 0.046(2) 0.0013(15) 0.0015(18) 0.0072(15)
O3 0.084(3) 0.042(2) 0.038(2) 0.0089(18) 0.004(2) -0.013(2)
O4 0.063(3) 0.0310(17) 0.038(2) -0.0036(16) 0.0008(19) -0.0048(18)
O5 0.039(2) 0.0334(19) 0.056(2) 0.0028(17) -0.0057(18) 0.0106(16)
N1 0.031(2) 0.0200(17) 0.036(2) 0.0011(16) 0.0026(19) -0.0019(17)
N2 0.031(2) 0.0268(19) 0.032(2) 0.0029(17) 0.0047(18) 0.0006(17)
N3 0.030(3) 0.041(2) 0.045(3) 0.003(2) -0.001(2) 0.002(2)
C1 0.036(3) 0.028(2) 0.032(3) -0.004(2) 0.001(2) 0.002(2)
C2 0.037(3) 0.029(2) 0.043(3) 0.003(2) -0.008(2) 0.005(2)
C3 0.046(3) 0.020(2) 0.046(3) 0.001(2) -0.002(3) 0.005(2)
C4 0.035(3) 0.021(2) 0.041(3) 0.000(2) -0.004(2) -0.002(2)
C5 0.030(3) 0.021(2) 0.030(2) -0.0014(18) 0.006(2) 0.0015(19)
C6 0.032(3) 0.019(2) 0.032(3) -0.0001(19) 0.003(2) 0.000(2)
C7 0.037(3) 0.037(3) 0.051(3) -0.006(3) -0.008(3) 0.000(2)
C8 0.063(4) 0.025(3) 0.103(6) 0.007(3) -0.015(4) 0.007(3)
C9 0.037(3) 0.022(2) 0.034(3) 0.005(2) 0.007(2) 0.004(2)
C10 0.031(3) 0.021(2) 0.031(2) 0.0012(19) 0.003(2) 0.001(2)
C11 0.056(4) 0.029(3) 0.055(4) 0.011(3) -0.013(3) -0.015(3)
C12 0.034(3) 0.037(3) 0.035(3) 0.004(2) 0.007(2) 0.006(2)
C13 0.039(3) 0.048(3) 0.032(3) 0.000(2) 0.004(2) 0.010(3)
C14 0.038(3) 0.037(3) 0.039(3) -0.002(2) -0.005(2) 0.009(2)
C15 0.028(3) 0.026(2) 0.037(3) 0.000(2) -0.006(2) 0.005(2)
C16 0.027(3) 0.022(2) 0.036(3) 0.0005(19) 0.001(2) 0.0012(19)
C17 0.032(3) 0.025(2) 0.037(3) 0.000(2) 0.003(2) 0.000(2)
C18 0.033(3) 0.024(2) 0.032(3) 0.003(2) 0.005(2) 0.003(2)
C19 0.033(3) 0.030(2) 0.040(3) 0.000(2) 0.009(2) 0.002(2)
C20 0.087(5) 0.052(3) 0.034(3) -0.006(3) -0.003(3) 0.001(4)
C21 0.081(5) 0.051(3) 0.066(4) -0.015(3) -0.020(4) -0.010(4)
C22 0.030(3) 0.041(3) 0.036(3) 0.000(2) 0.003(2) 0.003(2)
C23 0.029(3) 0.068(4) 0.057(4) 0.009(3) -0.005(3) 0.002(3)
C24 0.030(3) 0.040(3) 0.036(3) -0.002(2) 0.002(2) -0.004(2)
C25 0.035(3) 0.049(3) 0.048(3) -0.007(3) -0.001(3) -0.008(3)
C26 0.052(4) 0.037(3) 0.047(3) -0.007(2) 0.002(3) -0.011(3)
C27 0.043(3) 0.033(3) 0.045(3) -0.003(2) -0.002(3) -0.001(2)
C28 0.035(3) 0.032(3) 0.046(3) -0.002(2) 0.001(3) 0.000(2)
C29 0.034(3) 0.032(2) 0.034(3) -0.001(2) 0.000(2) -0.005(2)
O6 0.039(2) 0.037(2) 0.064(3) -0.0065(19) 0.020(2) -0.0101(18)
O7 0.040(2) 0.0216(16) 0.041(2) 0.0015(14) -0.0026(17) -0.0074(15)
O8 0.041(2) 0.045(2) 0.035(2) 0.0045(17) 0.0078(18) 0.0041(18)
O9 0.036(2) 0.0434(19) 0.037(2) 0.0067(16) -0.0026(16) 0.0025(17)
O10 0.037(2) 0.0329(17) 0.047(2) 0.0078(16) -0.0006(18) -0.0084(16)
N4 0.027(2) 0.028(2) 0.046(3) -0.0028(18) -0.0010(19) 0.0042(18)
N5 0.046(3) 0.0206(18) 0.031(2) -0.0022(17) -0.0004(19) -0.0005(18)
N6 0.042(3) 0.0171(18) 0.042(3) 0.0033(17) 0.001(2) -0.0020(18)
C30 0.046(3) 0.022(2) 0.035(3) -0.001(2) -0.007(2) 0.004(2)
C31 0.044(3) 0.023(2) 0.039(3) 0.004(2) -0.007(3) -0.006(2)
C32 0.036(3) 0.032(2) 0.042(3) 0.004(2) -0.006(2) -0.007(2)
C33 0.028(3) 0.026(2) 0.042(3) -0.002(2) -0.003(2) 0.001(2)
C34 0.031(3) 0.016(2) 0.033(3) -0.0011(18) -0.003(2) 0.0003(19)
C35 0.030(3) 0.024(2) 0.031(3) -0.0068(19) -0.004(2) 0.002(2)
C36 0.056(4) 0.028(3) 0.069(4) 0.006(3) -0.011(3) 0.012(3)
C37 0.040(4) 0.050(3) 0.085(5) 0.014(3) 0.001(3) -0.015(3)
C38 0.036(3) 0.026(2) 0.038(3) -0.007(2) 0.005(2) 0.001(2)
C39 0.028(3) 0.018(2) 0.035(3) -0.0016(18) 0.001(2) -0.0007(19)
C40 0.032(3) 0.047(3) 0.061(4) -0.001(3) -0.001(3) 0.010(3)
C41 0.066(4) 0.025(2) 0.035(3) -0.004(2) 0.004(3) -0.007(3)
C42 0.071(4) 0.032(3) 0.036(3) -0.006(2) -0.002(3) -0.012(3)
C43 0.051(4) 0.033(3) 0.037(3) 0.003(2) -0.007(3) -0.004(3)
C44 0.037(3) 0.019(2) 0.038(3) 0.0041(19) 0.002(2) -0.003(2)
C45 0.034(3) 0.021(2) 0.035(3) 0.003(2) 0.001(2) -0.003(2)
C46 0.033(3) 0.021(2) 0.034(3) 0.0006(19) 0.001(2) 0.000(2)
C47 0.025(3) 0.022(2) 0.037(3) -0.0038(19) 0.002(2) -0.002(2)
C48 0.043(3) 0.020(2) 0.033(3) -0.0037(19) -0.003(3) 0.001(2)
C49 0.047(4) 0.049(3) 0.034(3) 0.001(2) -0.008(3) 0.001(3)
C50 0.110(6) 0.043(3) 0.042(3) 0.007(3) -0.018(4) 0.001(4)
C51 0.044(3) 0.023(2) 0.034(3) 0.003(2) 0.000(2) -0.004(2)
C52 0.065(4) 0.021(2) 0.051(3) 0.010(2) 0.004(3) -0.008(3)
C53 0.039(3) 0.026(2) 0.033(3) 0.0029(19) -0.001(2) 0.002(2)
C54 0.054(4) 0.030(2) 0.040(3) 0.005(2) 0.002(3) 0.009(2)
C55 0.042(3) 0.042(3) 0.047(3) 0.003(3) -0.002(3) 0.012(3)
C56 0.039(3) 0.045(3) 0.047(3) 0.010(3) 0.001(3) -0.002(3)
C57 0.042(3) 0.030(3) 0.047(3) 0.010(2) 0.001(3) -0.004(2)
C58 0.035(3) 0.025(2) 0.032(3) 0.0015(19) -0.002(2) -0.002(2)

loop_
_atom_type_symbol
_atom_type_description
_atom_type_scat_dispersion_real
_atom_type_scat_dispersion_imag
_atom_type_scat_source
C C 0.0181 0.0091 'International Tables Vol C Tables 4.2.6.8 and 6.1.1.4'
H H 0.0000 0.0000 'International Tables Vol C Tables 4.2.6.8 and 6.1.1.4'
N N 0.0311 0.0180 'International Tables Vol C Tables 4.2.6.8 and 6.1.1.4'
O O 0.0492 0.0322 'International Tables Vol C Tables 4.2.6.8 and 6.1.1.4'

loop_
_geom_angle_atom_site_label_1
_geom_angle_atom_site_label_2
_geom_angle_atom_site_label_3
_geom_angle
C19 O4 C20 116.5(4)
C6 N1 C11 126.0(4)
C9 N1 C6 111.5(4)
C9 N1 C11 120.9(4)
C12 N2 C10 123.0(4)
C12 N2 C15 108.1(4)
C15 N2 C10 122.8(4)
C22 N3 C23 122.9(5)
C22 N3 C24 112.5(4)
C24 N3 C23 124.5(5)
C2 C1 C7 118.3(5)
C6 C1 C2 116.2(5)
C6 C1 C7 125.4(4)
C3 C2 C1 122.8(5)
C2 C3 C4 119.1(4)
C2 C3 C8 120.7(5)
C4 C3 C8 120.1(5)
C5 C4 C3 119.4(5)
C4 C5 C6 120.2(5)
C4 C5 C10 130.4(5)
C6 C5 C10 109.4(4)
C1 C6 N1 128.7(4)
C5 C6 N1 109.2(4)
C5 C6 C1 122.1(4)
O1 C9 N1 125.4(5)
O1 C9 C10 126.4(5)
N1 C9 C10 108.1(4)
N2 C10 C5 112.4(4)
N2 C10 C9 108.7(4)
N2 C10 C18 108.7(4)
C5 C10 C9 101.6(4)
C5 C10 C18 112.9(4)
C9 C10 C18 112.4(4)
C13 C12 N2 109.1(5)
C12 C13 C14 106.6(5)
C15 C14 C13 108.4(5)
N2 C15 C16 120.1(4)
C14 C15 N2 107.7(5)
C14 C15 C16 131.7(5)
C15 C16 C17 112.1(4)
C15 C16 C22 110.4(4)
C15 C16 C29 111.6(4)
C17 C16 C22 110.2(4)
C29 C16 C17 111.2(4)
C29 C16 C22 100.7(4)
C18 C17 C16 114.5(4)
O2 C18 C10 110.1(4)
O2 C18 C17 112.9(4)
O2 C18 C19 106.4(4)
C17 C18 C10 110.2(4)
C19 C18 C10 108.7(4)
C19 C18 C17 108.3(4)
O3 C19 O4 124.6(5)
O3 C19 C18 124.4(4)
O4 C19 C18 111.0(4)
O4 C20 C21 106.6(5)
O5 C22 N3 126.3(5)
O5 C22 C16 125.4(5)
N3 C22 C16 108.3(4)
C25 C24 N3 128.8(5)
C25 C24 C29 122.0(5)
C29 C24 N3 109.2(4)
C24 C25 C26 118.0(5)
C25 C26 C27 121.4(5)
C28 C27 C26 118.8(5)
C29 C28 C27 120.1(5)
C24 C29 C16 109.2(4)
C28 C29 C16 131.1(5)
C28 C29 C24 119.7(5)
C48 O9 C49 116.6(4)
C35 N4 C40 127.6(4)
C38 N4 C35 111.6(4)
C38 N4 C40 120.7(4)
C41 N5 C39 121.4(4)
C41 N5 C44 109.0(4)
C44 N5 C39 126.5(4)
C51 N6 C52 123.7(5)
C51 N6 C53 111.8(4)
C53 N6 C52 124.4(4)
C31 C30 C36 119.0(4)
C35 C30 C31 115.6(5)
C35 C30 C36 125.4(5)
C32 C31 C30 124.1(4)
C31 C32 C33 118.1(5)
C31 C32 C37 120.5(5)
C33 C32 C37 121.3(5)
C34 C33 C32 119.3(5)
C33 C34 C35 121.0(4)
C33 C34 C39 130.3(4)
C35 C34 C39 108.7(4)
C30 C35 N4 128.4(5)
C34 C35 N4 109.7(4)
C34 C35 C30 121.9(5)
O6 C38 N4 125.4(5)
O6 C38 C39 126.7(4)
N4 C38 C39 107.8(4)
N5 C39 C34 111.3(4)
N5 C39 C38 108.6(4)
N5 C39 C47 110.9(4)
C34 C39 C38 102.1(4)
C34 C39 C47 113.1(4)
C38 C39 C47 110.5(4)
C42 C41 N5 108.4(5)
C41 C42 C43 107.6(5)
C44 C43 C42 107.2(5)
N5 C44 C45 120.7(4)
C43 C44 N5 107.8(4)
C43 C44 C45 131.2(5)
C44 C45 C46 109.0(4)
C44 C45 C51 108.7(4)
C44 C45 C58 113.0(4)
C46 C45 C51 112.6(4)
C58 C45 C46 112.0(4)
C58 C45 C51 101.3(4)
C47 C46 C45 116.0(4)
O7 C47 C39 111.9(4)
O7 C47 C46 111.5(3)
O7 C47 C48 106.0(4)
C46 C47 C39 111.0(4)
C46 C47 C48 107.8(4)
C48 C47 C39 108.3(4)
O8 C48 O9 124.6(5)
O8 C48 C47 123.8(5)
O9 C48 C47 111.6(4)
O9 C49 C50 109.9(5)
O10 C51 N6 125.2(5)
O10 C51 C45 126.9(5)
N6 C51 C45 107.9(4)
C54 C53 N6 128.2(4)
C54 C53 C58 122.8(5)
C58 C53 N6 109.0(4)
C53 C54 C55 117.3(5)
C54 C55 C56 121.4(5)
C55 C56 C57 119.9(5)
C58 C57 C56 119.7(4)
C53 C58 C45 109.9(4)
C57 C58 C45 131.2(4)
C57 C58 C53 118.9(5)

loop_
_geom_bond_atom_site_label_1
_geom_bond_atom_site_label_2
_geom_bond_distance
O1 C9 1.219(5)
O2 C18 1.420(5)
O3 C19 1.199(6)
O4 C19 1.336(6)
O4 C20 1.461(6)
O5 C22 1.229(6)
N1 C6 1.417(5)
N1 C9 1.368(6)
N1 C11 1.460(6)
N2 C10 1.465(6)
N2 C12 1.378(6)
N2 C15 1.399(6)
N3 C22 1.352(7)
N3 C23 1.466(7)
N3 C24 1.408(7)
C1 C2 1.405(6)
C1 C6 1.393(7)
C1 C7 1.507(7)
C2 C3 1.393(7)
C3 C4 1.396(7)
C3 C8 1.517(6)
C4 C5 1.389(6)
C5 C6 1.392(7)
C5 C10 1.516(6)
C9 C10 1.550(6)
C10 C18 1.571(6)
C12 C13 1.363(7)
C13 C14 1.431(7)
C14 C15 1.354(7)
C15 C16 1.500(7)
C16 C17 1.549(7)
C16 C22 1.564(7)
C16 C29 1.534(6)
C17 C18 1.540(6)
C18 C19 1.533(7)
C20 C21 1.496(8)
C24 C25 1.375(7)
C24 C29 1.395(7)
C25 C26 1.390(8)
C26 C27 1.403(8)
C27 C28 1.402(7)
C28 C29 1.372(7)
O6 C38 1.206(6)
O7 C47 1.404(5)
O8 C48 1.203(6)
O9 C48 1.335(6)
O9 C49 1.463(6)
O10 C51 1.225(6)
N4 C35 1.421(6)
N4 C38 1.371(6)
N4 C40 1.454(6)
N5 C39 1.465(6)
N5 C41 1.376(6)
N5 C44 1.381(6)
N6 C51 1.361(6)
N6 C52 1.462(6)
N6 C53 1.417(6)
C30 C31 1.395(7)
C30 C35 1.395(6)
C30 C36 1.507(7)
C31 C32 1.385(7)
C32 C33 1.405(7)
C32 C37 1.519(7)
C33 C34 1.374(7)
C34 C35 1.387(6)
C34 C39 1.531(6)
C38 C39 1.547(7)
C39 C47 1.592(6)
C41 C42 1.364(8)
C42 C43 1.425(7)
C43 C44 1.376(7)
C44 C45 1.499(6)
C45 C46 1.544(7)
C45 C51 1.575(6)
C45 C58 1.504(7)
C46 C47 1.535(6)
C47 C48 1.538(7)
C49 C50 1.493(7)
C53 C54 1.382(7)
C53 C58 1.404(6)
C54 C55 1.389(8)
C55 C56 1.395(7)
C56 C57 1.402(7)
C57 C58 1.376(7)

loop_
_geom_hbond_atom_site_label_D
_geom_hbond_atom_site_label_H
_geom_hbond_atom_site_label_A
_geom_hbond_distance_DH
_geom_hbond_distance_HA
_geom_hbond_distance_DA
_geom_hbond_angle_DHA
O2 H2 O5 0.83 1.92 2.685(5) 152.5
O7 H7 O10 0.83 1.87 2.664(5) 158.7
